data_7129235
loop_
_publ_author_name
'Guthardt, Robin'
'Blanckenberg, Johannes'
'Bruhn, Clemens'
'Siemeling, Ulrich'

_publ_section_title
;
 Planar-chiral 1,1&#x2019;-diaminoferrocenes
;
_journal_name_full 'Chemical Communications'
_journal_paper_doi 10.1039/D1CC05287J
_journal_year 2021
_chemical_formula_moiety 'C32 H50 Fe2 Li2 N4 Pb2 Si4'
_chemical_formula_sum 'C32 H50 Fe2 Li2 N4 Pb2 Si4'
_chemical_formula_weight 1143.08
_space_group_crystal_system monoclinic
_space_group_IT_number 14
_space_group_name_Hall '-P 2yn'
_space_group_name_H-M_alt 'P 1 21/n 1'
_atom_sites_solution_hydrogens geom
_audit_creation_date 2020-11-06
_audit_creation_method
;
Olex2 1.2
(compiled 2018.05.29 svn.r3508 for OlexSys, GUI svn.r5506)
;
_audit_update_record
;
2021-09-09 deposited with the CCDC.	2021-11-15 downloaded from the CCDC.
;
_cell_angle_alpha 90
_cell_angle_beta 91.172(4)
_cell_angle_gamma 90
_cell_formula_units_Z 2
_cell_length_a 9.0630(4)
_cell_length_b 12.3037(6)
_cell_length_c 17.6508(9)
_cell_measurement_reflns_used 16684
_cell_measurement_temperature 100(2)
_cell_measurement_theta_max 31.93
_cell_measurement_theta_min 2.02
_cell_volume 1967.80(16)
_computing_molecular_graphics 'Olex2 (Dolomanov et al., 2009)'
_computing_publication_material 'Olex2 (Dolomanov et al., 2009)'
_computing_structure_refinement 'ShelXL (Sheldrick, 2015)'
_diffrn_ambient_temperature 100(2)
_diffrn_detector Pilatus200K
_diffrn_detector_area_resol_mean 5.81
_diffrn_detector_type 'DECTRIS PILATUS 200K'
_diffrn_measured_fraction_theta_full 0.999
_diffrn_measured_fraction_theta_max 0.995
_diffrn_measurement_details
;
 234 frames, detector distance = 40 mm
;
_diffrn_measurement_device 'Eulerian 4-circle diffractometer'
_diffrn_measurement_device_type 'STOE STADIVARI'
_diffrn_measurement_method 'rotation method, \w scans'
_diffrn_radiation_collimation '1.2 0.6 mm diameter'
_diffrn_radiation_monochromator 'Graded multilayer mirror'
_diffrn_radiation_polarisn_norm 0
_diffrn_radiation_probe x-ray
_diffrn_radiation_type MoK\a
_diffrn_radiation_wavelength 0.71073
_diffrn_reflns_av_R_equivalents 0.0250
_diffrn_reflns_av_unetI/netI 0.0281
_diffrn_reflns_Laue_measured_fraction_full 0.999
_diffrn_reflns_Laue_measured_fraction_max 0.995
_diffrn_reflns_limit_h_max 11
_diffrn_reflns_limit_h_min -11
_diffrn_reflns_limit_k_max 12
_diffrn_reflns_limit_k_min -15
_diffrn_reflns_limit_l_max 22
_diffrn_reflns_limit_l_min -22
_diffrn_reflns_number 9066
_diffrn_reflns_point_group_measured_fraction_full 0.999
_diffrn_reflns_point_group_measured_fraction_max 0.995
_diffrn_reflns_theta_full 25.242
_diffrn_reflns_theta_max 27.491
_diffrn_reflns_theta_min 2.018
_diffrn_source 'Mo Genix'
_diffrn_source_current 1.000
_diffrn_source_power 0.050
_diffrn_source_voltage 50
_exptl_absorpt_coefficient_mu 9.402
_exptl_absorpt_correction_T_max 0.2281
_exptl_absorpt_correction_T_min 0.1364
_exptl_absorpt_correction_type multi-scan
_exptl_absorpt_process_details
;
STOE X-Red32, absorption correction by Gaussian integration, analogous to
P. Coppens, "The Evaluation of Absorption and Extinction in Single-Crystal
Structure Analysis", published in: F. R. Ahmed (Editor), "Crystallographic
Computing", Munksgaard, Copenhagen (1970), 255 - 270.
Afterwards scaling of reflection intensities was performed within STOE LANA.
J. Koziskova, F. Hahn, J. Richter, J. Kozisek, "Comparison of different
absorption corrections on the model structure of tetrakis(\m~2~-acetato)-
diaqua-di-copper(II)", Acta Chimica Slovaca, vol. 9, no. 2, 2016, pp. 136 - 140.
;
_exptl_crystal_colour orange
_exptl_crystal_colour_primary orange
_exptl_crystal_density_diffrn 1.929
_exptl_crystal_description block
_exptl_crystal_F_000 1096
_exptl_crystal_size_max 0.15
_exptl_crystal_size_mid 0.113
_exptl_crystal_size_min 0.09
_refine_diff_density_max 1.561
_refine_diff_density_min -1.199
_refine_diff_density_rms 0.155
_refine_ls_extinction_method none
_refine_ls_goodness_of_fit_ref 1.035
_refine_ls_hydrogen_treatment constr
_refine_ls_matrix_type full
_refine_ls_number_parameters 214
_refine_ls_number_reflns 4489
_refine_ls_number_restraints 0
_refine_ls_restrained_S_all 1.035
_refine_ls_R_factor_all 0.0311
_refine_ls_R_factor_gt 0.0245
_refine_ls_shift/su_max 0.000
_refine_ls_shift/su_mean 0.000
_refine_ls_structure_factor_coef Fsqd
_refine_ls_weighting_details 'w=1/[\s^2^(Fo^2^)+(0.0377P)^2^+1.8102P] where P=(Fo^2^+2Fc^2^)/3'
_refine_ls_weighting_scheme calc
_refine_ls_wR_factor_gt 0.0584
_refine_ls_wR_factor_ref 0.0616
_reflns_Friedel_coverage 0.000
_reflns_number_gt 3968
_reflns_number_total 4489
_reflns_threshold_expression 'I > 2\s(I)'
_cod_data_source_file d1cc05287j2.cif
_cod_data_source_block sv0628
_cod_database_code 7129235
_shelx_shelxl_version_number 2014/7
_shelx_space_group_comment
;
The symmetry employed for this shelxl refinement is uniquely defined
by the following loop, which should always be used as a source of
symmetry information in preference to the above space-group names.
They are only intended as comments.
;
_shelx_estimated_absorpt_t_max 0.485
_shelx_estimated_absorpt_t_min 0.333
_olex2_refinement_description
;
1. Fixed Uiso
 At 1.2 times of:
  All C(H) groups, All C(H,H,H) groups
2.a Aromatic/amide H refined with riding coordinates:
 C2(H2), C3(H3), C4(H4), C5(H5), C8(H8), C9(H9), C10(H10)
2.b Idealised Me refined as rotating group:
 C11(H11A,H11B,H11C), C12(H12A,H12B,H12C), C13(H13A,H13B,H13C), C14(H14A,H14B,
 H14C), C15(H15A,H15B,H15C), C16(H16A,H16B,H16C)
;
_olex2_submission_special_instructions 'No special instructions were received'

loop_
_space_group_symop_operation_xyz
'x, y, z'
'-x+1/2, y+1/2, -z+1/2'
'-x, -y, -z'
'x-1/2, -y-1/2, z-1/2'

loop_
_atom_site_label
_atom_site_type_symbol
_atom_site_fract_x
_atom_site_fract_y
_atom_site_fract_z
_atom_site_U_iso_or_equiv
_atom_site_adp_type
_atom_site_occupancy
_atom_site_site_symmetry_order
_atom_site_calc_flag
_atom_site_refinement_flags_posn
_atom_site_refinement_flags_adp
_atom_site_refinement_flags_occupancy
_atom_site_disorder_assembly
_atom_site_disorder_group
C1 C 0.5192(4) 0.2335(3) 0.4440(2) 0.0145(7) Uani 1 1 d . . . . .
C2 C 0.5031(4) 0.2208(3) 0.3636(2) 0.0171(8) Uani 1 1 d . . . . .
H2 H 0.4161 0.2350 0.3343 0.021 Uiso 1 1 calc R . . . .
C3 C 0.6399(4) 0.1834(3) 0.3352(2) 0.0214(8) Uani 1 1 d . . . . .
H3 H 0.6598 0.1687 0.2836 0.026 Uiso 1 1 calc R . . . .
C4 C 0.7414(4) 0.1715(3) 0.3967(2) 0.0204(8) Uani 1 1 d . . . . .
H4 H 0.8407 0.1475 0.3935 0.024 Uiso 1 1 calc R . . . .
C5 C 0.6688(4) 0.2020(3) 0.4640(2) 0.0162(7) Uani 1 1 d . . . . .
H5 H 0.7112 0.2018 0.5137 0.019 Uiso 1 1 calc R . . . .
C6 C 0.4158(4) 0.5147(3) 0.6243(2) 0.0132(7) Uani 1 1 d . . . . .
C7 C 0.3129(4) 0.5186(3) 0.5609(2) 0.0137(7) Uani 1 1 d . . . . .
C8 C 0.1748(4) 0.5545(3) 0.5923(2) 0.0165(8) Uani 1 1 d . . . . .
H8 H 0.0855 0.5642 0.5640 0.020 Uiso 1 1 calc R . . . .
C9 C 0.1921(4) 0.5731(3) 0.6716(2) 0.0187(8) Uani 1 1 d . . . . .
H9 H 0.1176 0.5962 0.7051 0.022 Uiso 1 1 calc R . . . .
C10 C 0.3424(4) 0.5504(3) 0.6912(2) 0.0170(7) Uani 1 1 d . . . . .
H10 H 0.3866 0.5577 0.7402 0.020 Uiso 1 1 calc R . . . .
C11 C 0.1950(5) 0.0976(3) 0.4840(3) 0.0243(9) Uani 1 1 d . . . . .
H11A H 0.1239 0.1453 0.4578 0.029 Uiso 1 1 calc GR . . . .
H11B H 0.1418 0.0441 0.5142 0.029 Uiso 1 1 calc GR . . . .
H11C H 0.2547 0.0598 0.4465 0.029 Uiso 1 1 calc GR . . . .
C12 C 0.2011(4) 0.2554(3) 0.6159(2) 0.0235(9) Uani 1 1 d . . . . .
H12A H 0.1570 0.2037 0.6511 0.028 Uiso 1 1 calc GR . . . .
H12B H 0.1227 0.2944 0.5882 0.028 Uiso 1 1 calc GR . . . .
H12C H 0.2622 0.3076 0.6445 0.028 Uiso 1 1 calc GR . . . .
C13 C 0.4470(5) 0.0893(3) 0.6003(2) 0.0220(8) Uani 1 1 d . . . . .
H13A H 0.4994 0.0433 0.5643 0.026 Uiso 1 1 calc GR . . . .
H13B H 0.3913 0.0434 0.6349 0.026 Uiso 1 1 calc GR . . . .
H13C H 0.5185 0.1331 0.6294 0.026 Uiso 1 1 calc GR . . . .
C14 C 0.5476(4) 0.3341(4) 0.7545(2) 0.0221(8) Uani 1 1 d . . . . .
H14A H 0.4589 0.3695 0.7735 0.027 Uiso 1 1 calc GR . . . .
H14B H 0.6066 0.3057 0.7972 0.027 Uiso 1 1 calc GR . . . .
H14C H 0.5189 0.2742 0.7207 0.027 Uiso 1 1 calc GR . . . .
C15 C 0.7197(5) 0.5452(4) 0.7677(3) 0.0325(10) Uani 1 1 d . . . . .
H15A H 0.7793 0.5138 0.8091 0.039 Uiso 1 1 calc GR . . . .
H15B H 0.6328 0.5810 0.7884 0.039 Uiso 1 1 calc GR . . . .
H15C H 0.7787 0.5986 0.7404 0.039 Uiso 1 1 calc GR . . . .
C16 C 0.8287(4) 0.3643(4) 0.6668(3) 0.0276(10) Uani 1 1 d . . . . .
H16A H 0.8963 0.4179 0.6456 0.033 Uiso 1 1 calc GR . . . .
H16B H 0.8005 0.3114 0.6276 0.033 Uiso 1 1 calc GR . . . .
H16C H 0.8777 0.3266 0.7092 0.033 Uiso 1 1 calc GR . . . .
N1 N 0.4157(3) 0.2766(3) 0.49600(17) 0.0137(6) Uani 1 1 d . . . . .
N2 N 0.5656(3) 0.4817(3) 0.62026(17) 0.0141(6) Uani 1 1 d . . . . .
Si1 Si 0.31790(10) 0.18064(9) 0.54752(6) 0.0140(2) Uani 1 1 d . . . . .
Si2 Si 0.65928(11) 0.43508(9) 0.70111(6) 0.0158(2) Uani 1 1 d . . . . .
Fe1 Fe 0.66965(5) 0.32909(4) 0.38825(3) 0.01383(11) Uani 1 1 d . . . . .
Pb1 Pb 0.26352(2) 0.41427(2) 0.45066(2) 0.01264(6) Uani 1 1 d . . . . .
Li1 Li 0.5652(7) 0.3816(6) 0.5326(4) 0.0176(13) Uani 1 1 d . . . . .

loop_
_atom_site_aniso_label
_atom_site_aniso_U_11
_atom_site_aniso_U_22
_atom_site_aniso_U_33
_atom_site_aniso_U_23
_atom_site_aniso_U_13
_atom_site_aniso_U_12
C1 0.0165(16) 0.0093(17) 0.0179(17) -0.0009(15) 0.0036(14) -0.0014(14)
C2 0.0211(18) 0.0135(18) 0.0168(18) -0.0022(15) 0.0006(15) -0.0024(14)
C3 0.028(2) 0.016(2) 0.0203(19) -0.0008(16) 0.0096(16) -0.0011(16)
C4 0.0189(18) 0.0160(19) 0.026(2) 0.0034(17) 0.0072(15) 0.0041(15)
C5 0.0169(17) 0.0164(18) 0.0156(17) 0.0048(15) 0.0053(14) 0.0021(14)
C6 0.0148(16) 0.0118(17) 0.0130(16) 0.0014(14) 0.0015(13) -0.0013(13)
C7 0.0122(16) 0.0156(18) 0.0134(17) -0.0010(15) 0.0033(13) 0.0009(13)
C8 0.0129(16) 0.0177(19) 0.0189(19) 0.0032(16) 0.0050(14) -0.0002(14)
C9 0.0192(18) 0.017(2) 0.0209(19) 0.0006(16) 0.0105(15) 0.0004(14)
C10 0.0184(17) 0.0159(18) 0.0169(18) -0.0011(16) 0.0038(15) 0.0017(15)
C11 0.0203(19) 0.026(2) 0.027(2) 0.0008(18) -0.0023(17) -0.0061(16)
C12 0.027(2) 0.021(2) 0.0233(19) 0.0032(18) 0.0137(16) -0.0013(17)
C13 0.025(2) 0.020(2) 0.021(2) 0.0014(17) 0.0006(16) -0.0007(16)
C14 0.0227(19) 0.025(2) 0.0189(19) 0.0073(17) -0.0002(15) -0.0034(17)
C15 0.041(3) 0.033(3) 0.023(2) -0.001(2) -0.0096(19) -0.012(2)
C16 0.0188(19) 0.038(3) 0.026(2) 0.015(2) -0.0003(16) 0.0061(18)
N1 0.0144(14) 0.0129(15) 0.0140(14) -0.0003(12) 0.0013(11) 0.0026(12)
N2 0.0089(13) 0.0165(16) 0.0169(15) 0.0014(13) 0.0012(11) 0.0005(11)
Si1 0.0141(4) 0.0144(5) 0.0135(5) 0.0015(4) 0.0017(4) -0.0011(4)
Si2 0.0156(5) 0.0188(5) 0.0127(5) 0.0028(4) -0.0016(4) -0.0014(4)
Fe1 0.0132(2) 0.0144(3) 0.0140(2) -0.0001(2) 0.00426(19) 0.0011(2)
Pb1 0.00896(7) 0.01528(8) 0.01367(8) 0.00155(5) -0.00012(5) -0.00081(5)
Li1 0.014(3) 0.021(3) 0.018(3) -0.002(3) 0.003(2) -0.005(3)

loop_
_atom_type_symbol
_atom_type_description
_atom_type_scat_dispersion_real
_atom_type_scat_dispersion_imag
_atom_type_scat_source
C C 0.0033 0.0016 'International Tables Vol C Tables 4.2.6.8 and 6.1.1.4'
H H 0.0000 0.0000 'International Tables Vol C Tables 4.2.6.8 and 6.1.1.4'
Fe Fe 0.3463 0.8444 'International Tables Vol C Tables 4.2.6.8 and 6.1.1.4'
Li Li -0.0003 0.0001 'International Tables Vol C Tables 4.2.6.8 and 6.1.1.4'
N N 0.0061 0.0033 'International Tables Vol C Tables 4.2.6.8 and 6.1.1.4'
Pb Pb -3.3944 10.1111 'International Tables Vol C Tables 4.2.6.8 and 6.1.1.4'
Si Si 0.0817 0.0704 'International Tables Vol C Tables 4.2.6.8 and 6.1.1.4'

loop_
_geom_angle_atom_site_label_1
_geom_angle_atom_site_label_2
_geom_angle_atom_site_label_3
_geom_angle
_geom_angle_site_symmetry_1
_geom_angle_site_symmetry_3
_geom_angle_publ_flag
C2 C1 C5 106.8(3) . . ?
C2 C1 Fe1 69.2(2) . . ?
C2 C1 Li1 137.0(3) . . ?
C5 C1 Fe1 69.2(2) . . ?
C5 C1 Li1 84.0(3) . . ?
N1 C1 C2 128.5(3) . . ?
N1 C1 C5 124.6(3) . . ?
N1 C1 Fe1 122.9(2) . . ?
N1 C1 Li1 54.2(2) . . ?
Fe1 C1 Li1 76.91(18) . . ?
C1 C2 H2 125.9 . . ?
C1 C2 Fe1 70.1(2) . . ?
C3 C2 C1 108.1(3) . . ?
C3 C2 H2 125.9 . . ?
C3 C2 Fe1 69.0(2) . . ?
Fe1 C2 H2 126.5 . . ?
C2 C3 H3 125.6 . . ?
C2 C3 Fe1 70.2(2) . . ?
C4 C3 C2 108.7(3) . . ?
C4 C3 H3 125.6 . . ?
C4 C3 Fe1 70.2(2) . . ?
Fe1 C3 H3 125.5 . . ?
C3 C4 H4 126.0 . . ?
C3 C4 C5 108.0(3) . . ?
C3 C4 Fe1 69.3(2) . . ?
C5 C4 H4 126.0 . . ?
C5 C4 Fe1 70.1(2) . . ?
Fe1 C4 H4 126.2 . . ?
C1 C5 H5 125.8 . . ?
C1 C5 Fe1 69.8(2) . . ?
C1 C5 Li1 63.7(2) . . ?
C4 C5 C1 108.3(3) . . ?
C4 C5 H5 125.8 . . ?
C4 C5 Fe1 69.5(2) . . ?
C4 C5 Li1 139.8(3) . . ?
Fe1 C5 H5 126.5 . . ?
Fe1 C5 Li1 71.05(18) . . ?
Li1 C5 H5 74.1 . . ?
C7 C6 Fe1 69.7(2) . 3_666 ?
C7 C6 Li1 83.1(2) . . ?
C10 C6 C7 108.9(3) . . ?
C10 C6 Fe1 68.1(2) . 3_666 ?
C10 C6 Li1 158.3(3) . . ?
N2 C6 C7 125.0(3) . . ?
N2 C6 C10 126.0(3) . . ?
N2 C6 Fe1 127.7(2) . 3_666 ?
N2 C6 Li1 45.7(2) . . ?
Fe1 C6 Li1 133.6(2) 3_666 . ?
C6 C7 C8 105.3(3) . . ?
C6 C7 Fe1 69.7(2) . 3_666 ?
C6 C7 Pb1 136.7(3) . . ?
C6 C7 Li1 104.9(3) . 3_666 ?
C8 C7 Fe1 67.6(2) . 3_666 ?
C8 C7 Pb1 109.2(2) . . ?
C8 C7 Li1 122.1(3) . 3_666 ?
Fe1 C7 Pb1 148.68(19) 3_666 . ?
Fe1 C7 Li1 78.5(2) 3_666 3_666 ?
Li1 C7 Pb1 77.87(19) 3_666 . ?
C7 C8 H8 124.9 . . ?
C7 C8 Fe1 71.2(2) . 3_666 ?
C9 C8 C7 110.3(3) . . ?
C9 C8 H8 124.9 . . ?
C9 C8 Fe1 70.0(2) . 3_666 ?
Fe1 C8 H8 125.5 3_666 . ?
C8 C9 H9 126.5 . . ?
C8 C9 C10 106.9(3) . . ?
C8 C9 Fe1 69.1(2) . 3_666 ?
C10 C9 H9 126.5 . . ?
C10 C9 Fe1 69.4(2) . 3_666 ?
Fe1 C9 H9 126.5 3_666 . ?
C6 C10 H10 125.7 . . ?
C6 C10 Fe1 71.2(2) . 3_666 ?
C9 C10 C6 108.5(3) . . ?
C9 C10 H10 125.7 . . ?
C9 C10 Fe1 69.8(2) . 3_666 ?
Fe1 C10 H10 124.9 3_666 . ?
H11A C11 H11B 109.5 . . ?
H11A C11 H11C 109.5 . . ?
H11B C11 H11C 109.5 . . ?
Si1 C11 H11A 109.5 . . ?
Si1 C11 H11B 109.5 . . ?
Si1 C11 H11C 109.5 . . ?
H12A C12 H12B 109.5 . . ?
H12A C12 H12C 109.5 . . ?
H12B C12 H12C 109.5 . . ?
Si1 C12 H12A 109.5 . . ?
Si1 C12 H12B 109.5 . . ?
Si1 C12 H12C 109.5 . . ?
H13A C13 H13B 109.5 . . ?
H13A C13 H13C 109.5 . . ?
H13B C13 H13C 109.5 . . ?
Si1 C13 H13A 109.5 . . ?
Si1 C13 H13B 109.5 . . ?
Si1 C13 H13C 109.5 . . ?
H14A C14 H14B 109.5 . . ?
H14A C14 H14C 109.5 . . ?
H14B C14 H14C 109.5 . . ?
Si2 C14 H14A 109.5 . . ?
Si2 C14 H14B 109.5 . . ?
Si2 C14 H14C 109.5 . . ?
H15A C15 H15B 109.5 . . ?
H15A C15 H15C 109.5 . . ?
H15B C15 H15C 109.5 . . ?
Si2 C15 H15A 109.5 . . ?
Si2 C15 H15B 109.5 . . ?
Si2 C15 H15C 109.5 . . ?
H16A C16 H16B 109.5 . . ?
H16A C16 H16C 109.5 . . ?
H16B C16 H16C 109.5 . . ?
Si2 C16 H16A 109.5 . . ?
Si2 C16 H16B 109.5 . . ?
Si2 C16 H16C 109.5 . . ?
C1 N1 Si1 115.6(2) . . ?
C1 N1 Pb1 116.4(2) . . ?
C1 N1 Li1 89.9(3) . . ?
Si1 N1 Pb1 111.73(14) . . ?
Si1 N1 Li1 128.8(2) . . ?
Li1 N1 Pb1 92.0(2) . . ?
C6 N2 Si2 120.2(2) . . ?
C6 N2 Pb1 120.3(2) . 3_666 ?
C6 N2 Li1 103.3(3) . . ?
Si2 N2 Pb1 107.23(13) . 3_666 ?
Si2 N2 Li1 115.4(3) . . ?
Li1 N2 Pb1 85.1(2) . 3_666 ?
C12 Si1 C11 108.6(2) . . ?
C13 Si1 C11 109.37(19) . . ?
C13 Si1 C12 109.52(19) . . ?
N1 Si1 C11 111.12(18) . . ?
N1 Si1 C12 107.75(17) . . ?
N1 Si1 C13 110.43(17) . . ?
C14 Si2 C16 108.0(2) . . ?
C14 Si2 Li1 101.45(18) . . ?
C15 Si2 C14 108.7(2) . . ?
C15 Si2 C16 108.0(2) . . ?
C15 Si2 Li1 144.7(2) . . ?
C16 Si2 Li1 78.77(18) . . ?
N2 Si2 C14 111.85(17) . . ?
N2 Si2 C15 114.1(2) . . ?
N2 Si2 C16 106.04(17) . . ?
N2 Si2 Li1 34.60(16) . . ?
C1 Fe1 C6 109.19(14) . 3_666 ?
C1 Fe1 C7 110.61(14) . 3_666 ?
C1 Fe1 Li1 57.41(17) . . ?
C2 Fe1 C1 40.69(14) . . ?
C2 Fe1 C5 68.42(15) . . ?
C2 Fe1 C6 107.82(15) . 3_666 ?
C2 Fe1 C7 136.39(14) . 3_666 ?
C2 Fe1 Li1 94.67(16) . . ?
C3 Fe1 C1 68.60(15) . . ?
C3 Fe1 C2 40.72(15) . . ?
C3 Fe1 C4 40.54(16) . . ?
C3 Fe1 C5 68.14(16) . . ?
C3 Fe1 C6 135.88(16) . 3_666 ?
C3 Fe1 C7 176.24(15) . 3_666 ?
C3 Fe1 C9 110.91(15) . 3_666 ?
C3 Fe1 C10 108.60(16) . 3_666 ?
C3 Fe1 Li1 125.06(18) . . ?
C4 Fe1 C1 68.78(15) . . ?
C4 Fe1 C2 68.45(16) . . ?
C4 Fe1 C5 40.46(15) . . ?
C4 Fe1 C6 176.14(15) . 3_666 ?
C4 Fe1 C7 142.99(16) . 3_666 ?
C4 Fe1 Li1 105.28(18) . . ?
C5 Fe1 C1 41.09(14) . . ?
C5 Fe1 C6 139.84(14) . 3_666 ?
C5 Fe1 C7 113.88(15) . 3_666 ?
C5 Fe1 Li1 65.15(18) . . ?
C6 Fe1 Li1 75.70(17) 3_666 . ?
C7 Fe1 C6 40.54(14) 3_666 3_666 ?
C7 Fe1 Li1 55.00(17) 3_666 . ?
C8 Fe1 C1 141.48(15) 3_666 . ?
C8 Fe1 C2 175.33(16) 3_666 . ?
C8 Fe1 C3 141.46(15) 3_666 . ?
C8 Fe1 C4 115.86(16) 3_666 . ?
C8 Fe1 C5 115.91(16) 3_666 . ?
C8 Fe1 C6 67.84(15) 3_666 3_666 ?
C8 Fe1 C7 41.16(14) 3_666 3_666 ?
C8 Fe1 C9 40.87(16) 3_666 3_666 ?
C8 Fe1 C10 68.40(16) 3_666 3_666 ?
C8 Fe1 Li1 85.97(17) 3_666 . ?
C9 Fe1 C1 176.31(16) 3_666 . ?
C9 Fe1 C2 136.66(16) 3_666 . ?
C9 Fe1 C4 113.40(15) 3_666 . ?
C9 Fe1 C5 142.45(15) 3_666 . ?
C9 Fe1 C6 68.45(14) 3_666 3_666 ?
C9 Fe1 C7 69.62(14) 3_666 3_666 ?
C9 Fe1 Li1 123.63(18) 3_666 . ?
C10 Fe1 C1 135.57(15) 3_666 . ?
C10 Fe1 C2 107.26(16) 3_666 . ?
C10 Fe1 C4 138.55(16) 3_666 . ?
C10 Fe1 C5 175.68(16) 3_666 . ?
C10 Fe1 C6 40.72(14) 3_666 3_666 ?
C10 Fe1 C7 69.22(15) 3_666 3_666 ?
C10 Fe1 C9 40.83(15) 3_666 3_666 ?
C10 Fe1 Li1 116.17(18) 3_666 . ?
C7 Pb1 N2 91.52(11) . 3_666 ?
C7 Pb1 Li1 50.84(15) . 3_666 ?
C7 Pb1 Li1 62.32(15) . . ?
N1 Pb1 C7 90.66(12) . . ?
N1 Pb1 N2 100.70(10) . 3_666 ?
N1 Pb1 Li1 106.17(15) . 3_666 ?
N1 Pb1 Li1 39.57(15) . . ?
N2 Pb1 Li1 41.66(14) 3_666 3_666 ?
N2 Pb1 Li1 74.81(14) 3_666 . ?
Li1 Pb1 Li1 66.9(2) 3_666 . ?
C1 Li1 C5 32.24(14) . . ?
C1 Li1 C6 139.6(3) . . ?
C1 Li1 Si2 143.5(3) . . ?
C1 Li1 Fe1 45.68(14) . . ?
C1 Li1 Pb1 70.02(17) . . ?
C1 Li1 Pb1 141.4(3) . 3_666 ?
C1 Li1 Li1 112.1(3) . 3_666 ?
C5 Li1 Si2 120.4(2) . . ?
C5 Li1 Fe1 43.80(13) . . ?
C5 Li1 Pb1 123.5(2) . 3_666 ?
C5 Li1 Pb1 102.1(2) . . ?
C5 Li1 Li1 133.1(3) . 3_666 ?
C6 Li1 C5 162.5(3) . . ?
C6 Li1 Si2 55.50(15) . . ?
C6 Li1 Fe1 150.3(3) . . ?
C6 Li1 Pb1 75.58(17) . . ?
C6 Li1 Pb1 72.13(18) . 3_666 ?
C6 Li1 Li1 59.8(2) . 3_666 ?
C7 Li1 C1 91.0(2) 3_666 . ?
C7 Li1 C5 86.6(2) 3_666 . ?
C7 Li1 C6 110.7(3) 3_666 . ?
C7 Li1 Si2 115.6(2) 3_666 . ?
C7 Li1 Fe1 46.53(15) 3_666 . ?
C7 Li1 Pb1 91.6(2) 3_666 . ?
C7 Li1 Pb1 51.29(16) 3_666 3_666 ?
C7 Li1 Li1 58.0(2) 3_666 3_666 ?
N1 Li1 C1 35.96(16) . . ?
N1 Li1 C5 63.9(2) . . ?
N1 Li1 C6 104.2(3) . . ?
N1 Li1 C7 116.2(3) . 3_666 ?
N1 Li1 N2 130.9(3) . . ?
N1 Li1 Si2 128.2(3) . . ?
N1 Li1 Fe1 78.1(2) . . ?
N1 Li1 Pb1 48.45(16) . . ?
N1 Li1 Pb1 160.5(3) . 3_666 ?
N1 Li1 Li1 102.8(3) . 3_666 ?
N2 Li1 C1 165.4(3) . . ?
N2 Li1 C5 150.0(3) . . ?
N2 Li1 C6 30.95(15) . . ?
N2 Li1 C7 103.3(3) . 3_666 ?
N2 Li1 Si2 30.03(14) . . ?
N2 Li1 Fe1 149.0(3) . . ?
N2 Li1 Pb1 53.24(17) . 3_666 ?
N2 Li1 Pb1 105.8(3) . . ?
N2 Li1 Li1 73.8(3) . 3_666 ?
Si2 Li1 Li1 103.3(3) . 3_666 ?
Fe1 Li1 Si2 144.6(2) . . ?
Fe1 Li1 Pb1 95.72(18) . 3_666 ?
Fe1 Li1 Pb1 85.22(17) . . ?
Fe1 Li1 Li1 90.6(3) . 3_666 ?
Pb1 Li1 Si2 129.4(2) . . ?
Pb1 Li1 Si2 66.27(13) 3_666 . ?
Pb1 Li1 Pb1 113.1(2) 3_666 . ?
Pb1 Li1 Li1 58.41(19) 3_666 3_666 ?
Pb1 Li1 Li1 54.70(18) . 3_666 ?

loop_
_geom_bond_atom_site_label_1
_geom_bond_atom_site_label_2
_geom_bond_distance
_geom_bond_site_symmetry_2
_geom_bond_publ_flag
C1 C2 1.432(5) . ?
C1 C5 1.447(5) . ?
C1 N1 1.428(4) . ?
C1 Fe1 2.065(3) . ?
C1 Li1 2.432(8) . ?
C2 H2 0.9500 . ?
C2 C3 1.423(5) . ?
C2 Fe1 2.053(4) . ?
C3 H3 0.9500 . ?
C3 C4 1.416(6) . ?
C3 Fe1 2.038(4) . ?
C4 H4 0.9500 . ?
C4 C5 1.420(5) . ?
C4 Fe1 2.049(4) . ?
C5 H5 0.9500 . ?
C5 Fe1 2.057(4) . ?
C5 Li1 2.698(8) . ?
C6 C7 1.443(5) . ?
C6 C10 1.436(5) . ?
C6 N2 1.420(4) . ?
C6 Fe1 2.083(4) 3_666 ?
C6 Li1 2.687(7) . ?
C7 C8 1.448(5) . ?
C7 Fe1 2.083(4) 3_666 ?
C7 Pb1 2.366(4) . ?
C7 Li1 2.351(7) 3_666 ?
C8 H8 0.9500 . ?
C8 C9 1.425(6) . ?
C8 Fe1 2.034(4) 3_666 ?
C9 H9 0.9500 . ?
C9 C10 1.426(5) . ?
C9 Fe1 2.047(4) 3_666 ?
C10 H10 0.9500 . ?
C10 Fe1 2.042(4) 3_666 ?
C11 H11A 0.9800 . ?
C11 H11B 0.9800 . ?
C11 H11C 0.9800 . ?
C11 Si1 1.869(4) . ?
C12 H12A 0.9800 . ?
C12 H12B 0.9800 . ?
C12 H12C 0.9800 . ?
C12 Si1 1.865(4) . ?
C13 H13A 0.9800 . ?
C13 H13B 0.9800 . ?
C13 H13C 0.9800 . ?
C13 Si1 1.858(4) . ?
C14 H14A 0.9800 . ?
C14 H14B 0.9800 . ?
C14 H14C 0.9800 . ?
C14 Si2 1.869(4) . ?
C15 H15A 0.9800 . ?
C15 H15B 0.9800 . ?
C15 H15C 0.9800 . ?
C15 Si2 1.868(5) . ?
C16 H16A 0.9800 . ?
C16 H16B 0.9800 . ?
C16 H16C 0.9800 . ?
C16 Si2 1.877(4) . ?
N1 Si1 1.743(3) . ?
N1 Pb1 2.316(3) . ?
N1 Li1 1.972(7) . ?
N2 Si2 1.743(3) . ?
N2 Pb1 2.383(3) 3_666 ?
N2 Li1 1.978(7) . ?
Si2 Li1 3.146(7) . ?
Fe1 C6 2.083(4) 3_666 ?
Fe1 C7 2.083(4) 3_666 ?
Fe1 C8 2.034(4) 3_666 ?
Fe1 C9 2.047(4) 3_666 ?
Fe1 C10 2.042(4) 3_666 ?
Fe1 Li1 2.812(6) . ?
Pb1 N2 2.383(3) 3_666 ?
Pb1 Li1 2.964(7) 3_666 ?
Pb1 Li1 3.094(6) . ?
Li1 C7 2.351(7) 3_666 ?
Li1 Pb1 2.964(7) 3_666 ?
Li1 Li1 3.340(14) 3_666 ?
